data_4079046
loop_
_publ_author_name
'Ib\'a\~nez, Susana'
'Estevan, Francisco'
'Hirva, Pipsa'
'Sana\'u, Mercedes'
'\'Ubeda, M Angeles'

_publ_section_title
;
 Dinuclear Palladium(II) and -(III) Compounds with O,O-Chelating Ligands.
 Room-Temperature Direct 2-Phenylation of 1-Methylindole
;
_journal_issue 23
_journal_name_full Organometallics
_journal_page_first 8098
_journal_paper_doi 10.1021/om300400k
_journal_volume 31
_journal_year 2012
_chemical_formula_sum 'C52 H42 O4 P2 Pd2'
_chemical_formula_weight 1005.60
_chemical_name_systematic
; 
 ? 
;
_space_group_IT_number 14
_symmetry_cell_setting monoclinic
_symmetry_space_group_name_Hall '-P 2yn'
_symmetry_space_group_name_H-M 'P 1 21/n 1'
_atom_sites_solution_hydrogens geom
_atom_sites_solution_primary direct
_atom_sites_solution_secondary difmap
_audit_creation_method SHELXL-97
_cell_angle_alpha 90.00
_cell_angle_beta 94.8760(11)
_cell_angle_gamma 90.00
_cell_formula_units_Z 4
_cell_length_a 10.2830(2)
_cell_length_b 10.8720(3)
_cell_length_c 39.6050(9)
_cell_measurement_temperature 293(2)
_cell_volume 4411.69(18)
_computing_cell_refinement 'Denzo and Scalepack(Otwinowski & Minor1997)'
_computing_data_collection 'Collect(Nonius BV, 1997-2000)'
_computing_data_reduction 'Denzo and Scalepack(Otwinowski & Minor1997)'
_computing_molecular_graphics 'Bruker SHELXTL'
_computing_publication_material 'Bruker SHELXTL'
_computing_structure_refinement 'Bruker SHELXTL'
_computing_structure_solution 'Bruker SHELXTL'
_diffrn_ambient_temperature 293(2)
_diffrn_measured_fraction_theta_full 0.980
_diffrn_measured_fraction_theta_max 0.980
_diffrn_radiation_monochromator graphite
_diffrn_radiation_source 'fine-focus sealed tube'
_diffrn_radiation_type MoK\a
_diffrn_radiation_wavelength 0.71073
_diffrn_reflns_av_R_equivalents 0.0443
_diffrn_reflns_av_sigmaI/netI 0.0649
_diffrn_reflns_limit_h_max 13
_diffrn_reflns_limit_h_min -13
_diffrn_reflns_limit_k_max 14
_diffrn_reflns_limit_k_min -13
_diffrn_reflns_limit_l_max 51
_diffrn_reflns_limit_l_min -51
_diffrn_reflns_number 16318
_diffrn_reflns_theta_full 27.49
_diffrn_reflns_theta_max 27.49
_diffrn_reflns_theta_min 1.03
_exptl_absorpt_coefficient_mu 0.933
_exptl_absorpt_correction_type none
_exptl_crystal_colour yellow
_exptl_crystal_density_diffrn 1.514
_exptl_crystal_density_method 'not measured'
_exptl_crystal_description prismatic
_exptl_crystal_F_000 2032
_exptl_crystal_size_max 0.26
_exptl_crystal_size_mid 0.23
_exptl_crystal_size_min 0.23
_refine_diff_density_max 0.563
_refine_diff_density_min -0.786
_refine_diff_density_rms 0.186
_refine_ls_extinction_method none
_refine_ls_goodness_of_fit_ref 1.056
_refine_ls_hydrogen_treatment constr
_refine_ls_matrix_type full
_refine_ls_number_parameters 541
_refine_ls_number_reflns 9931
_refine_ls_number_restraints 0
_refine_ls_restrained_S_all 1.056
_refine_ls_R_factor_all 0.0817
_refine_ls_R_factor_gt 0.0457
_refine_ls_shift/su_max 0.001
_refine_ls_shift/su_mean 0.000
_refine_ls_structure_factor_coef Fsqd
_refine_ls_weighting_details 'calc w=1/[\s^2^(Fo^2^)+(0.0549P)^2^+2.5231P] where P=(Fo^2^+2Fc^2^)/3'
_refine_ls_weighting_scheme calc
_refine_ls_wR_factor_gt 0.1058
_refine_ls_wR_factor_ref 0.1264
_reflns_number_gt 6869
_reflns_number_total 9931
_reflns_threshold_expression >2sigma(I)
_cod_data_source_file om300400k_si_003.cif
_cod_data_source_block 3a
_cod_original_sg_symbol_H-M P2(1)/n
_cod_database_code 4079046

loop_
_symmetry_equiv_pos_as_xyz
'x, y, z'
'-x+1/2, y+1/2, -z+1/2'
'-x, -y, -z'
'x-1/2, -y-1/2, z-1/2'

loop_
_atom_site_label
_atom_site_type_symbol
_atom_site_fract_x
_atom_site_fract_y
_atom_site_fract_z
_atom_site_U_iso_or_equiv
_atom_site_adp_type
_atom_site_occupancy
_atom_site_symmetry_multiplicity
_atom_site_calc_flag
_atom_site_refinement_flags
Pd1 Pd 0.37860(3) 0.82443(3) 0.114232(8) 0.03517(10) Uani 1 1 d .
P1 P 0.19868(11) 0.78196(11) 0.08015(3) 0.0384(3) Uani 1 1 d .
O1 O 0.2837(3) 0.9308(3) 0.14856(8) 0.0494(8) Uani 1 1 d .
C1 C 0.3303(5) 0.9991(5) 0.17145(12) 0.0485(12) Uani 1 1 d .
Pd2 Pd 0.29972(3) 0.59255(3) 0.146823(8) 0.03936(11) Uani 1 1 d .
P2 P 0.45914(12) 0.51576(11) 0.11758(3) 0.0398(3) Uani 1 1 d .
C2 C 0.4662(5) 1.0029(5) 0.18381(11) 0.0486(12) Uani 1 1 d .
O2 O 0.5497(3) 0.8639(3) 0.14238(8) 0.0495(8) Uani 1 1 d .
C3 C 0.5030(6) 1.0785(6) 0.21195(14) 0.0682(16) Uani 1 1 d .
H3A H 0.4393 1.1258 0.2211 0.082 Uiso 1 1 calc R
O3 O 0.1526(3) 0.6618(4) 0.17320(9) 0.0597(10) Uani 1 1 d .
C4 C 0.6255(7) 1.0850(7) 0.22596(16) 0.087(2) Uani 1 1 d .
H4A H 0.6465 1.1361 0.2444 0.105 Uiso 1 1 calc R
O4 O 0.4278(3) 0.6382(3) 0.18862(8) 0.0484(8) Uani 1 1 d .
C5 C 0.7214(6) 1.0141(8) 0.21254(16) 0.087(2) Uani 1 1 d .
H5A H 0.8070 1.0181 0.2222 0.104 Uiso 1 1 calc R
C6 C 0.6914(5) 0.9388(6) 0.18538(14) 0.0666(16) Uani 1 1 d .
H6A H 0.7570 0.8910 0.1772 0.080 Uiso 1 1 calc R
C7 C 0.5643(5) 0.9315(5) 0.16938(11) 0.0463(11) Uani 1 1 d .
C8 C 0.2315(6) 1.0802(6) 0.18675(15) 0.079(2) Uani 1 1 d .
H8A H 0.1465 1.0656 0.1755 0.119 Uiso 1 1 calc R
H8B H 0.2548 1.1649 0.1841 0.119 Uiso 1 1 calc R
H8C H 0.2303 1.0616 0.2104 0.119 Uiso 1 1 calc R
C11 C 0.1403(5) 0.6249(5) 0.08010(12) 0.0465(11) Uani 1 1 d .
C12 C 0.1722(5) 0.5481(5) 0.10801(12) 0.0449(11) Uani 1 1 d .
C13 C 0.1048(6) 0.4378(5) 0.10916(16) 0.0706(17) Uani 1 1 d .
H13A H 0.1214 0.3862 0.1278 0.085 Uiso 1 1 calc R
C14 C 0.0123(7) 0.4024(6) 0.08289(18) 0.087(2) Uani 1 1 d .
H14A H -0.0317 0.3281 0.0845 0.104 Uiso 1 1 calc R
C15 C -0.0139(6) 0.4745(6) 0.05532(17) 0.0753(18) Uani 1 1 d .
H15A H -0.0728 0.4489 0.0376 0.090 Uiso 1 1 calc R
C16 C 0.0484(6) 0.5872(5) 0.05393(15) 0.0649(16) Uani 1 1 d .
H16A H 0.0290 0.6385 0.0354 0.078 Uiso 1 1 calc R
C21 C 0.0605(4) 0.8724(5) 0.09253(11) 0.0439(11) Uani 1 1 d .
C22 C -0.0590(5) 0.8207(6) 0.09755(13) 0.0597(14) Uani 1 1 d .
H22A H -0.0728 0.7374 0.0932 0.072 Uiso 1 1 calc R
C23 C -0.1578(6) 0.8906(7) 0.10895(15) 0.0721(18) Uani 1 1 d .
H23A H -0.2377 0.8542 0.1122 0.087 Uiso 1 1 calc R
C24 C -0.1395(6) 1.0132(8) 0.11559(14) 0.077(2) Uani 1 1 d .
H24A H -0.2062 1.0599 0.1236 0.092 Uiso 1 1 calc R
C25 C -0.0217(6) 1.0669(6) 0.11033(14) 0.0667(16) Uani 1 1 d .
H25A H -0.0090 1.1505 0.1144 0.080 Uiso 1 1 calc R
C26 C 0.0773(5) 0.9966(5) 0.09909(13) 0.0539(13) Uani 1 1 d .
H26A H 0.1570 1.0333 0.0959 0.065 Uiso 1 1 calc R
C31 C 0.2079(4) 0.8162(5) 0.03517(11) 0.0446(11) Uani 1 1 d .
C32 C 0.1597(5) 0.9248(5) 0.02027(13) 0.0529(13) Uani 1 1 d .
H32A H 0.1140 0.9798 0.0328 0.063 Uiso 1 1 calc R
C33 C 0.1794(6) 0.9519(7) -0.01348(14) 0.0705(17) Uani 1 1 d .
H33A H 0.1468 1.0245 -0.0234 0.085 Uiso 1 1 calc R
C34 C 0.2463(6) 0.8719(8) -0.03162(14) 0.079(2) Uani 1 1 d .
H34A H 0.2597 0.8904 -0.0540 0.094 Uiso 1 1 calc R
C35 C 0.2943(7) 0.7646(7) -0.01778(14) 0.0784(19) Uani 1 1 d .
H35A H 0.3399 0.7107 -0.0307 0.094 Uiso 1 1 calc R
C36 C 0.2752(6) 0.7361(6) 0.01542(12) 0.0618(15) Uani 1 1 d .
H36A H 0.3076 0.6626 0.0247 0.074 Uiso 1 1 calc R
C41 C 0.5052(5) 0.6096(4) 0.08257(11) 0.0427(11) Uani 1 1 d .
C42 C 0.4806(4) 0.7356(4) 0.08166(10) 0.0396(10) Uani 1 1 d .
C43 C 0.5380(5) 0.8046(5) 0.05729(13) 0.0505(12) Uani 1 1 d .
H43A H 0.5239 0.8891 0.0564 0.061 Uiso 1 1 calc R
C44 C 0.6145(6) 0.7518(6) 0.03459(14) 0.0650(16) Uani 1 1 d .
H44A H 0.6527 0.8013 0.0190 0.078 Uiso 1 1 calc R
C45 C 0.6356(6) 0.6282(6) 0.03437(14) 0.0696(17) Uani 1 1 d .
H45A H 0.6853 0.5925 0.0184 0.084 Uiso 1 1 calc R
C46 C 0.5809(6) 0.5565(5) 0.05859(13) 0.0597(14) Uani 1 1 d .
H46A H 0.5947 0.4719 0.0589 0.072 Uiso 1 1 calc R
C51 C 0.6102(5) 0.5008(5) 0.14479(11) 0.0456(11) Uani 1 1 d .
C52 C 0.6125(5) 0.4305(5) 0.17421(13) 0.0570(14) Uani 1 1 d .
H52A H 0.5361 0.3926 0.1798 0.068 Uiso 1 1 calc R
C53 C 0.7247(6) 0.4156(7) 0.19519(15) 0.0752(19) Uani 1 1 d .
H53A H 0.7249 0.3676 0.2146 0.090 Uiso 1 1 calc R
C54 C 0.8374(6) 0.4734(8) 0.18687(17) 0.091(2) Uani 1 1 d .
H54A H 0.9143 0.4636 0.2007 0.109 Uiso 1 1 calc R
C55 C 0.8369(6) 0.5444(8) 0.15859(17) 0.086(2) Uani 1 1 d .
H55A H 0.9130 0.5838 0.1534 0.103 Uiso 1 1 calc R
C56 C 0.7246(5) 0.5581(6) 0.13769(14) 0.0642(15) Uani 1 1 d .
H56A H 0.7254 0.6069 0.1184 0.077 Uiso 1 1 calc R
C61 C 0.4352(5) 0.3631(4) 0.09865(11) 0.0432(11) Uani 1 1 d .
C62 C 0.4994(5) 0.2587(5) 0.11079(13) 0.0524(12) Uani 1 1 d .
H62A H 0.5593 0.2642 0.1297 0.063 Uiso 1 1 calc R
C63 C 0.4762(6) 0.1460(5) 0.09535(14) 0.0594(14) Uani 1 1 d .
H63A H 0.5208 0.0767 0.1038 0.071 Uiso 1 1 calc R
C64 C 0.3876(5) 0.1360(5) 0.06768(14) 0.0592(14) Uani 1 1 d .
H64A H 0.3723 0.0600 0.0573 0.071 Uiso 1 1 calc R
C65 C 0.3216(6) 0.2380(5) 0.05519(14) 0.0624(15) Uani 1 1 d .
H65A H 0.2605 0.2310 0.0366 0.075 Uiso 1 1 calc R
C66 C 0.3455(5) 0.3507(5) 0.07019(12) 0.0567(13) Uani 1 1 d .
H66A H 0.3014 0.4198 0.0613 0.068 Uiso 1 1 calc R
C70 C 0.1661(5) 0.7291(5) 0.20037(14) 0.0568(14) Uani 1 1 d .
C71 C 0.0497(6) 0.7839(6) 0.21087(17) 0.0802(19) Uani 1 1 d .
H71A H -0.0294 0.7717 0.1981 0.096 Uiso 1 1 calc R
C72 C 0.0546(8) 0.8547(7) 0.2399(2) 0.095(2) Uani 1 1 d .
H72A H -0.0230 0.8876 0.2463 0.114 Uiso 1 1 calc R
C73 C 0.1680(9) 0.8793(7) 0.25965(19) 0.096(3) Uani 1 1 d .
H73A H 0.1672 0.9289 0.2787 0.115 Uiso 1 1 calc R
C74 C 0.2827(7) 0.8286(5) 0.25056(15) 0.0695(17) Uani 1 1 d .
H74A H 0.3601 0.8444 0.2637 0.083 Uiso 1 1 calc R
C75 C 0.2852(5) 0.7517(5) 0.22107(12) 0.0513(12) Uani 1 1 d .
C76 C 0.4087(5) 0.7003(5) 0.21403(11) 0.0489(12) Uani 1 1 d .
C77 C 0.5266(6) 0.7185(6) 0.23850(13) 0.0715(17) Uani 1 1 d .
H77A H 0.6004 0.6785 0.2300 0.107 Uiso 1 1 calc R
H77B H 0.5108 0.6837 0.2601 0.107 Uiso 1 1 calc R
H77C H 0.5442 0.8048 0.2411 0.107 Uiso 1 1 calc R

loop_
_atom_site_aniso_label
_atom_site_aniso_U_11
_atom_site_aniso_U_22
_atom_site_aniso_U_33
_atom_site_aniso_U_23
_atom_site_aniso_U_13
_atom_site_aniso_U_12
Pd1 0.03487(18) 0.03073(18) 0.03982(18) -0.00259(14) 0.00265(13) -0.00062(14)
P1 0.0379(6) 0.0337(6) 0.0426(6) 0.0025(5) -0.0023(5) -0.0032(5)
O1 0.0440(19) 0.051(2) 0.0528(19) -0.0106(16) 0.0026(15) 0.0052(16)
C1 0.062(3) 0.038(3) 0.046(3) -0.003(2) 0.008(2) 0.005(2)
Pd2 0.03864(19) 0.0385(2) 0.04100(19) 0.00481(15) 0.00393(14) -0.00058(15)
P2 0.0465(7) 0.0330(6) 0.0399(6) 0.0008(5) 0.0048(5) 0.0019(5)
C2 0.054(3) 0.048(3) 0.043(3) -0.003(2) -0.001(2) -0.005(2)
O2 0.0375(17) 0.058(2) 0.0529(19) -0.0110(17) 0.0022(14) -0.0010(16)
C3 0.082(4) 0.065(4) 0.057(3) -0.015(3) 0.001(3) -0.001(3)
O3 0.044(2) 0.069(3) 0.068(2) -0.003(2) 0.0144(17) 0.0040(18)
C4 0.101(6) 0.099(6) 0.060(4) -0.026(4) -0.013(4) -0.017(4)
O4 0.0439(18) 0.058(2) 0.0431(18) -0.0038(16) 0.0034(14) 0.0064(16)
C5 0.060(4) 0.126(7) 0.070(4) -0.015(4) -0.019(3) -0.006(4)
C6 0.049(3) 0.087(5) 0.063(3) -0.007(3) -0.006(3) -0.004(3)
C7 0.047(3) 0.051(3) 0.041(2) 0.000(2) 0.001(2) -0.006(2)
C8 0.087(5) 0.078(5) 0.074(4) -0.026(3) 0.012(3) 0.021(4)
C11 0.051(3) 0.039(3) 0.048(3) 0.001(2) -0.005(2) -0.003(2)
C12 0.045(3) 0.040(3) 0.050(3) 0.005(2) 0.001(2) -0.007(2)
C13 0.074(4) 0.052(4) 0.084(4) 0.017(3) -0.011(3) -0.022(3)
C14 0.094(5) 0.053(4) 0.108(5) 0.014(4) -0.027(4) -0.037(4)
C15 0.072(4) 0.058(4) 0.090(4) -0.002(3) -0.028(3) -0.015(3)
C16 0.067(4) 0.051(3) 0.072(4) 0.004(3) -0.021(3) -0.013(3)
C21 0.042(3) 0.048(3) 0.042(2) 0.010(2) 0.0033(19) 0.002(2)
C22 0.046(3) 0.073(4) 0.061(3) 0.003(3) 0.006(2) -0.012(3)
C23 0.048(3) 0.098(6) 0.071(4) 0.000(4) 0.011(3) -0.007(3)
C24 0.059(4) 0.109(6) 0.063(4) 0.017(4) 0.011(3) 0.032(4)
C25 0.074(4) 0.052(4) 0.074(4) 0.010(3) 0.008(3) 0.020(3)
C26 0.050(3) 0.048(3) 0.065(3) 0.014(3) 0.010(2) 0.007(2)
C31 0.042(3) 0.049(3) 0.042(2) 0.001(2) -0.0023(19) -0.002(2)
C32 0.045(3) 0.055(3) 0.058(3) 0.011(2) 0.000(2) 0.001(2)
C33 0.056(3) 0.093(5) 0.062(3) 0.032(3) 0.000(3) 0.002(3)
C34 0.073(4) 0.115(6) 0.047(3) 0.016(4) 0.006(3) 0.000(4)
C35 0.094(5) 0.094(5) 0.047(3) -0.008(3) 0.002(3) 0.017(4)
C36 0.079(4) 0.059(4) 0.046(3) -0.006(3) -0.005(3) 0.011(3)
C41 0.055(3) 0.034(3) 0.039(2) 0.0004(19) 0.008(2) 0.005(2)
C42 0.044(3) 0.037(3) 0.037(2) 0.0001(19) 0.0044(18) -0.001(2)
C43 0.053(3) 0.037(3) 0.063(3) 0.006(2) 0.014(2) 0.003(2)
C44 0.082(4) 0.057(4) 0.061(3) 0.009(3) 0.031(3) 0.002(3)
C45 0.093(5) 0.059(4) 0.063(3) 0.002(3) 0.040(3) 0.014(3)
C46 0.081(4) 0.037(3) 0.064(3) -0.002(2) 0.021(3) 0.009(3)
C51 0.048(3) 0.045(3) 0.044(3) 0.000(2) 0.004(2) 0.004(2)
C52 0.056(3) 0.064(4) 0.051(3) 0.001(3) 0.003(2) 0.001(3)
C53 0.067(4) 0.096(5) 0.061(4) 0.012(3) -0.005(3) 0.016(4)
C54 0.057(4) 0.139(7) 0.073(4) 0.006(4) -0.012(3) 0.014(4)
C55 0.051(4) 0.120(6) 0.086(5) -0.001(4) 0.005(3) -0.014(4)
C56 0.048(3) 0.082(4) 0.062(3) 0.003(3) 0.001(3) -0.012(3)
C61 0.052(3) 0.033(2) 0.045(3) 0.001(2) 0.008(2) 0.003(2)
C62 0.057(3) 0.039(3) 0.060(3) 0.004(2) 0.004(2) 0.002(2)
C63 0.064(4) 0.038(3) 0.076(4) 0.005(3) 0.006(3) -0.001(3)
C64 0.066(4) 0.037(3) 0.076(4) -0.014(3) 0.017(3) -0.007(3)
C65 0.072(4) 0.056(4) 0.060(3) -0.012(3) 0.007(3) -0.001(3)
C66 0.075(4) 0.040(3) 0.053(3) -0.001(2) -0.002(3) 0.007(3)
C70 0.051(3) 0.055(3) 0.067(3) 0.009(3) 0.024(3) 0.011(3)
C71 0.066(4) 0.080(5) 0.098(5) 0.008(4) 0.032(4) 0.019(4)
C72 0.098(6) 0.085(6) 0.109(6) 0.007(5) 0.054(5) 0.035(5)
C73 0.143(8) 0.070(5) 0.082(5) -0.005(4) 0.047(5) 0.030(5)
C74 0.093(5) 0.057(4) 0.063(3) -0.002(3) 0.030(3) 0.007(3)
C75 0.060(3) 0.043(3) 0.054(3) 0.008(2) 0.022(2) 0.006(2)
C76 0.060(3) 0.047(3) 0.040(3) 0.005(2) 0.004(2) 0.002(2)
C77 0.080(4) 0.077(4) 0.055(3) -0.003(3) -0.010(3) 0.009(3)

loop_
_atom_type_symbol
_atom_type_description
_atom_type_scat_dispersion_real
_atom_type_scat_dispersion_imag
_atom_type_scat_source
C C 0.0033 0.0016 'International Tables Vol C Tables 4.2.6.8 and 6.1.1.4'
H H 0.0000 0.0000 'International Tables Vol C Tables 4.2.6.8 and 6.1.1.4'
O O 0.0106 0.0060 'International Tables Vol C Tables 4.2.6.8 and 6.1.1.4'
Pd Pd -0.9988 1.0072 'International Tables Vol C Tables 4.2.6.8 and 6.1.1.4'
P P 0.1023 0.0942 'International Tables Vol C Tables 4.2.6.8 and 6.1.1.4'

loop_
_geom_angle_atom_site_label_1
_geom_angle_atom_site_label_2
_geom_angle_atom_site_label_3
_geom_angle
C42 Pd1 O2 88.78(16)
C42 Pd1 O1 174.81(16)
O2 Pd1 O1 87.54(12)
C42 Pd1 P1 87.89(13)
O2 Pd1 P1 176.02(9)
O1 Pd1 P1 95.65(9)
C42 Pd1 Pd2 92.76(13)
O2 Pd1 Pd2 101.22(10)
O1 Pd1 Pd2 91.54(10)
P1 Pd1 Pd2 81.10(3)
C11 P1 C21 104.0(2)
C11 P1 C31 103.6(2)
C21 P1 C31 104.9(2)
C11 P1 Pd1 116.82(16)
C21 P1 Pd1 110.35(16)
C31 P1 Pd1 115.82(15)
C1 O1 Pd1 129.5(3)
O1 C1 C2 124.8(5)
O1 C1 C8 114.4(5)
C2 C1 C8 120.9(5)
C12 Pd2 O3 90.93(18)
C12 Pd2 O4 177.92(16)
O3 Pd2 O4 87.24(13)
C12 Pd2 P2 88.48(14)
O3 Pd2 P2 179.39(12)
O4 Pd2 P2 93.34(9)
C12 Pd2 Pd1 93.24(13)
O3 Pd2 Pd1 98.61(11)
O4 Pd2 Pd1 88.02(10)
P2 Pd2 Pd1 81.58(3)
C41 P2 C51 103.7(2)
C41 P2 C61 103.4(2)
C51 P2 C61 103.9(2)
C41 P2 Pd2 115.71(16)
C51 P2 Pd2 110.57(15)
C61 P2 Pd2 118.02(16)
C3 C2 C7 118.8(5)
C3 C2 C1 118.2(5)
C7 C2 C1 123.0(4)
C7 O2 Pd1 127.0(3)
C4 C3 C2 122.7(6)
C4 C3 H3A 118.7
C2 C3 H3A 118.7
C70 O3 Pd2 126.6(3)
C3 C4 C5 119.1(6)
C3 C4 H4A 120.4
C5 C4 H4A 120.4
C76 O4 Pd2 129.8(3)
C6 C5 C4 120.8(6)
C6 C5 H5A 119.6
C4 C5 H5A 119.6
C5 C6 C7 121.8(6)
C5 C6 H6A 119.1
C7 C6 H6A 119.1
O2 C7 C6 116.2(5)
O2 C7 C2 127.0(4)
C6 C7 C2 116.7(5)
C1 C8 H8A 109.5
C1 C8 H8B 109.5
H8A C8 H8B 109.5
C1 C8 H8C 109.5
H8A C8 H8C 109.5
H8B C8 H8C 109.5
C12 C11 C16 120.4(5)
C12 C11 P1 120.4(4)
C16 C11 P1 118.6(4)
C13 C12 C11 117.2(5)
C13 C12 Pd2 118.8(4)
C11 C12 Pd2 123.9(4)
C12 C13 C14 121.5(5)
C12 C13 H13A 119.3
C14 C13 H13A 119.3
C15 C14 C13 121.0(6)
C15 C14 H14A 119.5
C13 C14 H14A 119.5
C14 C15 C16 118.9(5)
C14 C15 H15A 120.5
C16 C15 H15A 120.5
C15 C16 C11 120.9(5)
C15 C16 H16A 119.6
C11 C16 H16A 119.6
C22 C21 C26 118.0(5)
C22 C21 P1 122.7(4)
C26 C21 P1 119.2(4)
C23 C22 C21 120.9(6)
C23 C22 H22A 119.5
C21 C22 H22A 119.5
C24 C23 C22 120.5(6)
C24 C23 H23A 119.7
C22 C23 H23A 119.7
C23 C24 C25 119.5(6)
C23 C24 H24A 120.3
C25 C24 H24A 120.3
C26 C25 C24 119.9(6)
C26 C25 H25A 120.1
C24 C25 H25A 120.1
C25 C26 C21 121.3(5)
C25 C26 H26A 119.4
C21 C26 H26A 119.4
C36 C31 C32 117.9(5)
C36 C31 P1 119.3(4)
C32 C31 P1 122.6(4)
C31 C32 C33 120.5(5)
C31 C32 H32A 119.7
C33 C32 H32A 119.7
C34 C33 C32 119.5(6)
C34 C33 H33A 120.2
C32 C33 H33A 120.2
C33 C34 C35 121.3(6)
C33 C34 H34A 119.3
C35 C34 H34A 119.3
C34 C35 C36 119.9(6)
C34 C35 H35A 120.1
C36 C35 H35A 120.1
C35 C36 C31 120.8(6)
C35 C36 H36A 119.6
C31 C36 H36A 119.6
C42 C41 C46 119.8(4)
C42 C41 P2 120.9(3)
C46 C41 P2 118.8(4)
C41 C42 C43 117.5(4)
C41 C42 Pd1 124.6(3)
C43 C42 Pd1 117.8(4)
C44 C43 C42 122.0(5)
C44 C43 H43A 119.0
C42 C43 H43A 119.0
C45 C44 C43 121.3(5)
C45 C44 H44A 119.4
C43 C44 H44A 119.4
C44 C45 C46 118.3(5)
C44 C45 H45A 120.8
C46 C45 H45A 120.8
C45 C46 C41 121.1(5)
C45 C46 H46A 119.5
C41 C46 H46A 119.5
C56 C51 C52 117.7(5)
C56 C51 P2 122.5(4)
C52 C51 P2 119.8(4)
C53 C52 C51 121.6(5)
C53 C52 H52A 119.2
C51 C52 H52A 119.2
C52 C53 C54 118.7(6)
C52 C53 H53A 120.6
C54 C53 H53A 120.6
C55 C54 C53 120.7(6)
C55 C54 H54A 119.7
C53 C54 H54A 119.7
C54 C55 C56 120.2(6)
C54 C55 H55A 119.9
C56 C55 H55A 119.9
C55 C56 C51 121.1(6)
C55 C56 H56A 119.4
C51 C56 H56A 119.4
C62 C61 C66 117.7(5)
C62 C61 P2 124.1(4)
C66 C61 P2 118.2(4)
C61 C62 C63 121.1(5)
C61 C62 H62A 119.5
C63 C62 H62A 119.5
C64 C63 C62 120.3(5)
C64 C63 H63A 119.9
C62 C63 H63A 119.9
C63 C64 C65 120.0(5)
C63 C64 H64A 120.0
C65 C64 H64A 120.0
C64 C65 C66 120.0(6)
C64 C65 H65A 120.0
C66 C65 H65A 120.0
C65 C66 C61 121.0(5)
C65 C66 H66A 119.5
C61 C66 H66A 119.5
O3 C70 C71 116.2(6)
O3 C70 C75 126.5(5)
C71 C70 C75 117.2(5)
C72 C71 C70 120.2(7)
C72 C71 H71A 119.9
C70 C71 H71A 119.9
C73 C72 C71 123.5(7)
C73 C72 H72A 118.3
C71 C72 H72A 118.3
C72 C73 C74 118.5(7)
C72 C73 H73A 120.7
C74 C73 H73A 120.7
C73 C74 C75 121.3(7)
C73 C74 H74A 119.4
C75 C74 H74A 119.4
C76 C75 C70 123.2(5)
C76 C75 C74 117.4(5)
C70 C75 C74 119.3(5)
O4 C76 C75 124.9(5)
O4 C76 C77 114.8(5)
C75 C76 C77 120.2(5)
C76 C77 H77A 109.5
C76 C77 H77B 109.5
H77A C77 H77B 109.5
C76 C77 H77C 109.5
H77A C77 H77C 109.5
H77B C77 H77C 109.5

loop_
_geom_bond_atom_site_label_1
_geom_bond_atom_site_label_2
_geom_bond_distance
Pd1 C42 1.982(4)
Pd1 O2 2.047(3)
Pd1 O1 2.088(3)
Pd1 P1 2.2436(12)
Pd1 Pd2 2.9762(5)
P1 C11 1.810(5)
P1 C21 1.828(5)
P1 C31 1.830(5)
O1 C1 1.237(6)
C1 C2 1.442(7)
C1 C8 1.511(7)
Pd2 C12 1.994(5)
Pd2 O3 2.054(3)
Pd2 O4 2.086(3)
Pd2 P2 2.2468(12)
P2 C41 1.816(5)
P2 C51 1.821(5)
P2 C61 1.829(5)
C2 C3 1.410(7)
C2 C7 1.429(7)
O2 C7 1.296(5)
C3 C4 1.335(9)
C3 H3A 0.9300
O3 C70 1.299(6)
C4 C5 1.392(10)
C4 H4A 0.9300
O4 C76 1.241(5)
C5 C6 1.366(8)
C5 H5A 0.9300
C6 C7 1.406(7)
C6 H6A 0.9300
C8 H8A 0.9600
C8 H8B 0.9600
C8 H8C 0.9600
C11 C12 1.401(6)
C11 C16 1.403(7)
C12 C13 1.387(7)
C13 C14 1.403(8)
C13 H13A 0.9300
C14 C15 1.353(8)
C14 H14A 0.9300
C15 C16 1.386(8)
C15 H15A 0.9300
C16 H16A 0.9300
C21 C22 1.381(6)
C21 C26 1.383(7)
C22 C23 1.376(8)
C22 H22A 0.9300
C23 C24 1.369(10)
C23 H23A 0.9300
C24 C25 1.377(9)
C24 H24A 0.9300
C25 C26 1.377(7)
C25 H25A 0.9300
C26 H26A 0.9300
C31 C36 1.392(7)
C31 C32 1.393(7)
C32 C33 1.400(7)
C32 H32A 0.9300
C33 C34 1.353(9)
C33 H33A 0.9300
C34 C35 1.364(9)
C34 H34A 0.9300
C35 C36 1.381(7)
C35 H35A 0.9300
C36 H36A 0.9300
C41 C42 1.393(6)
C41 C46 1.403(6)
C42 C43 1.393(6)
C43 C44 1.370(7)
C43 H43A 0.9300
C44 C45 1.361(8)
C44 H44A 0.9300
C45 C46 1.391(7)
C45 H45A 0.9300
C46 H46A 0.9300
C51 C56 1.380(7)
C51 C52 1.392(7)
C52 C53 1.373(7)
C52 H52A 0.9300
C53 C54 1.382(9)
C53 H53A 0.9300
C54 C55 1.360(9)
C54 H54A 0.9300
C55 C56 1.371(8)
C55 H55A 0.9300
C56 H56A 0.9300
C61 C62 1.379(7)
C61 C66 1.401(7)
C62 C63 1.381(7)
C62 H62A 0.9300
C63 C64 1.368(8)
C63 H63A 0.9300
C64 C65 1.371(8)
C64 H64A 0.9300
C65 C66 1.375(7)
C65 H65A 0.9300
C66 H66A 0.9300
C70 C71 1.429(7)
C70 C75 1.436(8)
C71 C72 1.380(10)
C71 H71A 0.9300
C72 C73 1.374(10)
C72 H72A 0.9300
C73 C74 1.378(9)
C73 H73A 0.9300
C74 C75 1.438(7)
C74 H74A 0.9300
C75 C76 1.436(7)
C76 C77 1.500(7)
C77 H77A 0.9600
C77 H77B 0.9600
C77 H77C 0.9600
